data_7239278
loop_
_publ_author_name
'Dorazco-Gonz\'alez, Alejandro'
'Alamo, Marcos Flores'
'Godoy-Alc\'antar, Carolina'
'H\"opfl, Herbert'
'Yatsimirsky, Anatoly K.'

_publ_section_title
;
 Fluorescent anion sensing by bisquinolinium pyridine-2,6-dicarboxamide
 receptors in water
;
_journal_issue 1
_journal_name_full 'RSC Adv.'
_journal_page_first 455
_journal_paper_doi 10.1039/C3RA44363A
_journal_volume 4
_journal_year 2014
_chemical_formula_moiety 'C17 H15 N2 O, C F3 O3 S'
_chemical_formula_sum 'C18 H15 F3 N2 O4 S'
_chemical_formula_weight 412.38
_space_group_IT_number 14
_space_group_name_Hall '-P 2yn'
_space_group_name_H-M_alt 'P 1 21/n 1'
_symmetry_cell_setting monoclinic
_symmetry_space_group_name_H-M 'P 1 21/n 1'
_atom_sites_solution_hydrogens geom
_atom_sites_solution_primary direct
_atom_sites_solution_secondary difmap
_audit_creation_method SHELXL-97
_cell_angle_alpha 90.00
_cell_angle_beta 91.451(3)
_cell_angle_gamma 90.00
_cell_formula_units_Z 4
_cell_length_a 9.3966(18)
_cell_length_b 15.386(3)
_cell_length_c 12.114(2)
_cell_measurement_reflns_used 4842
_cell_measurement_temperature 293(2)
_cell_measurement_theta_max 27.72
_cell_measurement_theta_min 2.53
_cell_volume 1750.8(6)
_computing_cell_refinement 'Bruker SAINT'
_computing_data_collection 'Bruker SMART'
_computing_data_reduction 'Bruker SAINT'
_computing_molecular_graphics 'Bruker SHELXTL'
_computing_publication_material 'Bruker SHELXTL'
_computing_structure_refinement 'SHELXL-97 (Sheldrick, 1997)'
_computing_structure_solution 'SHELXS-97 (Sheldrick, 1990)'
_diffrn_ambient_temperature 293(2)
_diffrn_measured_fraction_theta_full 1.000
_diffrn_measured_fraction_theta_max 1.000
_diffrn_measurement_device_type 'CCD area detector'
_diffrn_measurement_method 'phi and omega scans'
_diffrn_radiation_monochromator graphite
_diffrn_radiation_source 'fine-focus sealed tube'
_diffrn_radiation_type MoK\a
_diffrn_radiation_wavelength 0.71073
_diffrn_reflns_av_R_equivalents 0.0400
_diffrn_reflns_av_sigmaI/netI 0.0273
_diffrn_reflns_limit_h_max 11
_diffrn_reflns_limit_h_min -11
_diffrn_reflns_limit_k_max 18
_diffrn_reflns_limit_k_min -18
_diffrn_reflns_limit_l_max 14
_diffrn_reflns_limit_l_min -14
_diffrn_reflns_number 16621
_diffrn_reflns_theta_full 25.00
_diffrn_reflns_theta_max 25.00
_diffrn_reflns_theta_min 2.14
_exptl_absorpt_coefficient_mu 0.245
_exptl_absorpt_correction_T_max 0.93
_exptl_absorpt_correction_T_min 0.89
_exptl_absorpt_correction_type multi-scan
_exptl_absorpt_process_details SADABS
_exptl_crystal_colour yellow
_exptl_crystal_density_diffrn 1.564
_exptl_crystal_density_method 'not measured'
_exptl_crystal_description 'rectangular prism'
_exptl_crystal_F_000 848
_exptl_crystal_size_max 0.49
_exptl_crystal_size_mid 0.42
_exptl_crystal_size_min 0.31
_refine_diff_density_max 0.406
_refine_diff_density_min -0.218
_refine_diff_density_rms 0.056
_refine_ls_extinction_method none
_refine_ls_goodness_of_fit_ref 1.191
_refine_ls_hydrogen_treatment mixed
_refine_ls_matrix_type full
_refine_ls_number_parameters 257
_refine_ls_number_reflns 3082
_refine_ls_number_restraints 1
_refine_ls_restrained_S_all 1.190
_refine_ls_R_factor_all 0.0712
_refine_ls_R_factor_gt 0.0636
_refine_ls_shift/su_max 0.000
_refine_ls_shift/su_mean 0.000
_refine_ls_structure_factor_coef Fsqd
_refine_ls_weighting_details 'calc w=1/[\s^2^(Fo^2^)+(0.0645P)^2^+1.1069P] where P=(Fo^2^+2Fc^2^)/3'
_refine_ls_weighting_scheme calc
_refine_ls_wR_factor_gt 0.1479
_refine_ls_wR_factor_ref 0.1526
_reflns_number_gt 2788
_reflns_number_total 3082
_reflns_threshold_expression >2sigma(I)
_cod_data_source_file c3ra44363a.txt
_cod_data_source_block jul4neum
_cod_depositor_comments
;
The following automatic conversions were performed:

data item '_symmetry_cell_setting' value 'Monoclinic' was changed to
'monoclinic' in accordance with the
/home/saulius/struct/COD-crude-data/automatic-downloads/DataCite-retrospective/RSC/depositions/lib/dictionaries/cif_core.dic
dictionary named 'cif_core.dic' version 2.4.2 last updated on
2011-04-26.

Automatic conversion script
Id: cif_fix_values 6909 2019-04-08 15:41:33Z antanas 
;
_cod_original_sg_symbol_H-M P2(1)/n
_cod_database_code 7239278

loop_
_symmetry_equiv_pos_as_xyz
'x, y, z'
'-x+1/2, y+1/2, -z+1/2'
'-x, -y, -z'
'x-1/2, -y-1/2, z-1/2'

loop_
_atom_site_label
_atom_site_type_symbol
_atom_site_fract_x
_atom_site_fract_y
_atom_site_fract_z
_atom_site_U_iso_or_equiv
_atom_site_adp_type
_atom_site_occupancy
_atom_site_symmetry_multiplicity
_atom_site_calc_flag
_atom_site_refinement_flags
N1 N 0.9093(3) 0.20809(17) 0.3118(2) 0.0433(6) Uani 1 1 d .
N2 N 0.4454(3) 0.26840(15) 0.4565(2) 0.0396(6) Uani 1 1 d D
H2' H 0.412(3) 0.2215(12) 0.427(3) 0.059 Uiso 1 1 d D
C1 C 0.8877(4) 0.1237(2) 0.3248(3) 0.0533(8) Uani 1 1 d .
H1 H 0.9569 0.0849 0.3020 0.064 Uiso 1 1 calc R
C2 C 0.7669(3) 0.0918(2) 0.3705(3) 0.0514(8) Uani 1 1 d .
H2 H 0.7548 0.0322 0.3789 0.062 Uiso 1 1 calc R
C3 C 0.6644(3) 0.14776(19) 0.4038(2) 0.0427(7) Uani 1 1 d .
H3 H 0.5834 0.1265 0.4372 0.051 Uiso 1 1 calc R
C4 C 0.6805(3) 0.23732(17) 0.3881(2) 0.0342(6) Uani 1 1 d .
C5 C 0.5759(3) 0.29980(18) 0.4176(2) 0.0358(6) Uani 1 1 d .
C6 C 0.6035(3) 0.38622(19) 0.4067(3) 0.0448(7) Uani 1 1 d .
H6 H 0.5365 0.4270 0.4280 0.054 Uiso 1 1 calc R
C7 C 0.7322(3) 0.4137(2) 0.3636(3) 0.0490(8) Uani 1 1 d .
H7 H 0.7496 0.4730 0.3576 0.059 Uiso 1 1 calc R
C8 C 0.8327(3) 0.3571(2) 0.3300(3) 0.0453(7) Uani 1 1 d .
H8 H 0.9163 0.3772 0.2994 0.054 Uiso 1 1 calc R
C9 C 0.8082(3) 0.26806(19) 0.3421(2) 0.0378(7) Uani 1 1 d .
C10 C 0.3598(3) 0.31124(18) 0.5281(2) 0.0372(6) Uani 1 1 d .
C11 C 0.2232(3) 0.26692(18) 0.5541(2) 0.0371(6) Uani 1 1 d .
C12 C 0.2050(3) 0.17818(19) 0.5522(3) 0.0477(8) Uani 1 1 d .
H12 H 0.2800 0.1423 0.5329 0.057 Uiso 1 1 calc R
C13 C 0.0757(4) 0.1423(2) 0.5789(3) 0.0549(9) Uani 1 1 d .
H13 H 0.0638 0.0823 0.5770 0.066 Uiso 1 1 calc R
C14 C -0.0352(4) 0.1945(2) 0.6081(3) 0.0522(8) Uani 1 1 d .
H14 H -0.1219 0.1700 0.6265 0.063 Uiso 1 1 calc R
C15 C -0.0183(4) 0.2824(2) 0.6101(3) 0.0577(9) Uani 1 1 d .
H15 H -0.0939 0.3179 0.6292 0.069 Uiso 1 1 calc R
C16 C 0.1110(3) 0.3191(2) 0.5840(3) 0.0494(8) Uani 1 1 d .
H16 H 0.1223 0.3791 0.5866 0.059 Uiso 1 1 calc R
C17 C 1.0460(3) 0.2373(2) 0.2671(3) 0.0604(9) Uani 1 1 d .
H17A H 1.1013 0.1876 0.2468 0.091 Uiso 1 1 calc R
H17B H 1.0974 0.2703 0.3222 0.091 Uiso 1 1 calc R
H17C H 1.0281 0.2729 0.2032 0.091 Uiso 1 1 calc R
S1 S 0.32142(9) 0.01671(5) 0.32986(6) 0.0448(3) Uani 1 1 d .
F1 F 0.2495(3) -0.09227(13) 0.17543(19) 0.0784(7) Uani 1 1 d .
F2 F 0.4004(3) 0.00198(15) 0.12599(18) 0.0801(7) Uani 1 1 d .
F3 F 0.1834(3) 0.03787(16) 0.1438(2) 0.0861(8) Uani 1 1 d .
C18 C 0.2870(4) -0.0093(2) 0.1859(3) 0.0515(8) Uani 1 1 d .
O1 O 0.3917(2) 0.38065(13) 0.56909(18) 0.0512(6) Uani 1 1 d .
O2 O 0.4348(3) -0.03998(19) 0.3601(2) 0.0809(8) Uani 1 1 d .
O3 O 0.1884(3) -0.00002(16) 0.3784(2) 0.0760(8) Uani 1 1 d .
O4 O 0.3565(3) 0.10737(15) 0.32602(19) 0.0622(7) Uani 1 1 d .

loop_
_atom_site_aniso_label
_atom_site_aniso_U_11
_atom_site_aniso_U_22
_atom_site_aniso_U_33
_atom_site_aniso_U_23
_atom_site_aniso_U_13
_atom_site_aniso_U_12
N1 0.0381(13) 0.0481(15) 0.0438(14) -0.0028(11) 0.0025(11) 0.0008(11)
N2 0.0390(13) 0.0331(13) 0.0468(14) -0.0049(11) 0.0054(11) -0.0029(10)
C1 0.0511(19) 0.050(2) 0.059(2) -0.0016(16) 0.0057(16) 0.0144(16)
C2 0.0525(19) 0.0349(16) 0.067(2) 0.0050(15) 0.0093(16) 0.0054(14)
C3 0.0420(16) 0.0390(16) 0.0474(17) 0.0012(13) 0.0039(13) -0.0011(13)
C4 0.0373(15) 0.0325(14) 0.0325(14) -0.0024(11) -0.0025(12) -0.0004(12)
C5 0.0371(15) 0.0360(15) 0.0343(15) -0.0029(12) 0.0004(12) -0.0033(12)
C6 0.0487(17) 0.0344(16) 0.0516(18) -0.0058(13) 0.0055(14) 0.0006(13)
C7 0.0553(19) 0.0343(16) 0.058(2) -0.0015(14) 0.0045(16) -0.0110(14)
C8 0.0438(17) 0.0433(17) 0.0489(18) -0.0028(14) 0.0059(14) -0.0114(14)
C9 0.0370(15) 0.0426(16) 0.0337(15) -0.0031(12) -0.0016(12) 0.0007(12)
C10 0.0413(15) 0.0358(15) 0.0344(15) -0.0026(12) -0.0007(12) 0.0037(12)
C11 0.0422(16) 0.0374(15) 0.0317(14) -0.0022(12) 0.0003(12) 0.0019(12)
C12 0.0493(18) 0.0375(16) 0.0570(19) 0.0008(14) 0.0127(15) 0.0054(14)
C13 0.058(2) 0.0378(17) 0.070(2) 0.0014(16) 0.0133(17) -0.0044(15)
C14 0.0490(18) 0.0532(19) 0.055(2) -0.0021(15) 0.0139(15) -0.0081(15)
C15 0.050(2) 0.055(2) 0.069(2) -0.0141(17) 0.0186(17) 0.0058(16)
C16 0.0509(19) 0.0374(17) 0.061(2) -0.0098(14) 0.0136(16) 0.0006(14)
C17 0.0418(18) 0.069(2) 0.071(2) -0.0065(18) 0.0100(17) -0.0046(16)
S1 0.0501(5) 0.0413(4) 0.0434(4) -0.0024(3) 0.0064(3) -0.0072(3)
F1 0.1011(18) 0.0505(12) 0.0827(15) -0.0216(11) -0.0150(13) -0.0055(11)
F2 0.0947(17) 0.0842(16) 0.0627(14) -0.0023(11) 0.0303(13) 0.0072(13)
F3 0.0952(18) 0.0778(16) 0.0833(16) -0.0064(12) -0.0374(14) 0.0320(13)
C18 0.056(2) 0.0433(18) 0.055(2) -0.0050(15) -0.0024(17) 0.0078(15)
O1 0.0566(13) 0.0424(12) 0.0549(13) -0.0168(10) 0.0095(11) -0.0090(10)
O2 0.088(2) 0.084(2) 0.0698(18) 0.0060(15) -0.0190(15) 0.0176(16)
O3 0.0830(19) 0.0613(16) 0.0856(19) -0.0108(14) 0.0414(16) -0.0209(14)
O4 0.0768(17) 0.0516(14) 0.0587(15) -0.0122(11) 0.0107(12) -0.0244(12)

loop_
_atom_type_symbol
_atom_type_description
_atom_type_scat_dispersion_real
_atom_type_scat_dispersion_imag
_atom_type_scat_source
C C 0.0033 0.0016 'International Tables Vol C Tables 4.2.6.8 and 6.1.1.4'
H H 0.0000 0.0000 'International Tables Vol C Tables 4.2.6.8 and 6.1.1.4'
N N 0.0061 0.0033 'International Tables Vol C Tables 4.2.6.8 and 6.1.1.4'
O O 0.0106 0.0060 'International Tables Vol C Tables 4.2.6.8 and 6.1.1.4'
F F 0.0171 0.0103 'International Tables Vol C Tables 4.2.6.8 and 6.1.1.4'
S S 0.1246 0.1234 'International Tables Vol C Tables 4.2.6.8 and 6.1.1.4'

loop_
_geom_angle_atom_site_label_1
_geom_angle_atom_site_label_2
_geom_angle_atom_site_label_3
_geom_angle
C1 N1 C9 121.0(3)
C1 N1 C17 118.6(3)
C9 N1 C17 120.4(3)
C10 N2 C5 125.3(2)
N1 C1 C2 122.1(3)
C3 C2 C1 119.6(3)
C2 C3 C4 120.2(3)
C3 C4 C9 118.5(3)
C3 C4 C5 123.5(3)
C9 C4 C5 118.0(2)
C6 C5 N2 122.4(3)
C6 C5 C4 120.0(3)
N2 C5 C4 117.6(2)
C5 C6 C7 120.1(3)
C8 C7 C6 122.4(3)
C7 C8 C9 118.7(3)
N1 C9 C8 120.7(3)
N1 C9 C4 118.5(3)
C8 C9 C4 120.8(3)
O1 C10 N2 122.8(3)
O1 C10 C11 121.4(3)
N2 C10 C11 115.8(2)
C12 C11 C16 119.0(3)
C12 C11 C10 123.8(3)
C16 C11 C10 117.1(3)
C11 C12 C13 120.2(3)
C14 C13 C12 120.4(3)
C15 C14 C13 119.9(3)
C14 C15 C16 120.3(3)
C11 C16 C15 120.2(3)
O2 S1 O3 116.46(18)
O2 S1 O4 115.77(17)
O3 S1 O4 113.32(15)
O2 S1 C18 103.14(16)
O3 S1 C18 102.78(17)
O4 S1 C18 102.69(15)
F3 C18 F2 108.5(3)
F3 C18 F1 107.7(3)
F2 C18 F1 106.9(3)
F3 C18 S1 111.4(2)
F2 C18 S1 112.0(2)
F1 C18 S1 110.2(2)

loop_
_geom_bond_atom_site_label_1
_geom_bond_atom_site_label_2
_geom_bond_distance
N1 C1 1.324(4)
N1 C9 1.381(4)
N1 C17 1.476(4)
N2 C10 1.367(4)
N2 C5 1.411(4)
C1 C2 1.367(5)
C2 C3 1.361(4)
C3 C4 1.400(4)
C4 C9 1.417(4)
C4 C5 1.426(4)
C5 C6 1.362(4)
C6 C7 1.395(4)
C7 C8 1.354(4)
C8 C9 1.398(4)
C10 O1 1.212(3)
C10 C11 1.494(4)
C11 C12 1.376(4)
C11 C16 1.381(4)
C12 C13 1.380(4)
C13 C14 1.369(5)
C14 C15 1.362(5)
C15 C16 1.383(5)
S1 O2 1.418(3)
S1 O3 1.418(3)
S1 O4 1.434(2)
S1 C18 1.811(3)
F1 C18 1.329(4)
F2 C18 1.316(4)
F3 C18 1.308(4)

loop_
_geom_torsion_atom_site_label_1
_geom_torsion_atom_site_label_2
_geom_torsion_atom_site_label_3
_geom_torsion_atom_site_label_4
_geom_torsion
C9 N1 C1 C2 -1.5(5)
C17 N1 C1 C2 176.8(3)
N1 C1 C2 C3 0.3(5)
C1 C2 C3 C4 2.0(5)
C2 C3 C4 C9 -3.1(4)
C2 C3 C4 C5 178.0(3)
C10 N2 C5 C6 -29.1(4)
C10 N2 C5 C4 151.6(3)
C3 C4 C5 C6 175.5(3)
C9 C4 C5 C6 -3.4(4)
C3 C4 C5 N2 -5.1(4)
C9 C4 C5 N2 175.9(2)
N2 C5 C6 C7 -177.4(3)
C4 C5 C6 C7 1.9(4)
C5 C6 C7 C8 0.8(5)
C6 C7 C8 C9 -2.0(5)
C1 N1 C9 C8 178.9(3)
C17 N1 C9 C8 0.7(4)
C1 N1 C9 C4 0.3(4)
C17 N1 C9 C4 -177.9(3)
C7 C8 C9 N1 -178.2(3)
C7 C8 C9 C4 0.3(4)
C3 C4 C9 N1 1.9(4)
C5 C4 C9 N1 -179.1(2)
C3 C4 C9 C8 -176.7(3)
C5 C4 C9 C8 2.3(4)
C5 N2 C10 O1 -2.9(5)
C5 N2 C10 C11 177.5(2)
O1 C10 C11 C12 -151.0(3)
N2 C10 C11 C12 28.6(4)
O1 C10 C11 C16 27.4(4)
N2 C10 C11 C16 -153.0(3)
C16 C11 C12 C13 0.7(5)
C10 C11 C12 C13 179.1(3)
C11 C12 C13 C14 -0.4(5)
C12 C13 C14 C15 0.4(5)
C13 C14 C15 C16 -0.7(5)
C12 C11 C16 C15 -0.9(5)
C10 C11 C16 C15 -179.4(3)
C14 C15 C16 C11 0.9(5)
O2 S1 C18 F3 -180.0(3)
O3 S1 C18 F3 58.5(3)
O4 S1 C18 F3 -59.3(3)
O2 S1 C18 F2 -58.3(3)
O3 S1 C18 F2 -179.7(2)
O4 S1 C18 F2 62.4(3)
O2 S1 C18 F1 60.6(3)
O3 S1 C18 F1 -60.9(3)
O4 S1 C18 F1 -178.7(2)
